data_2228806
loop_
_publ_author_name
'Vennila, K. N.'
'Manoj, M.'
'Prabha, K.'
'Prasad, K. J. Rajendra'
'Velmurugan, D.'

_publ_section_title
;
 2,9-Dimethyl-7-phenyl-<i>N</i>-(4-methylphenyl)dibenzo[<i>b</i>,<i>h</i>][1,6]naphthyridin-6-amine
;
_journal_coeditor_code LH5177
_journal_issue 1
_journal_name_full 'Acta Crystallographica Section E'
_journal_page_first o102
_journal_page_last o103
_journal_paper_doi 10.1107/S1600536810051196
_journal_volume 67
_journal_year 2011
_chemical_formula_iupac 'C31 H25 N3'
_chemical_formula_moiety 'C31 H25 N3'
_chemical_formula_sum 'C31 H25 N3'
_chemical_formula_weight 439.54
_chemical_name_systematic
2,9-Dimethyl-7-phenyl-<i>N</i>-(4-methylphenyl)dibenzo[<i>b</i>,<i>h</i>][1,6]naphthyridin-6-amine
_space_group_IT_number 14
_symmetry_cell_setting monoclinic
_symmetry_space_group_name_Hall '-P 2ybc'
_symmetry_space_group_name_H-M 'P 1 21/c 1'
_atom_sites_solution_hydrogens geom
_atom_sites_solution_primary direct
_atom_sites_solution_secondary difmap
_audit_creation_method SHELXL-97
_cell_angle_alpha 90.00
_cell_angle_beta 107.369(2)
_cell_angle_gamma 90.00
_cell_formula_units_Z 4
_cell_length_a 11.9390(4)
_cell_length_b 10.5595(4)
_cell_length_c 19.6084(7)
_cell_measurement_reflns_used 2938
_cell_measurement_temperature 293(2)
_cell_measurement_theta_max 21.19
_cell_measurement_theta_min 2.15
_cell_volume 2359.31(15)
_computing_cell_refinement 'APEX2 and SAINT (Bruker, 2004)'
_computing_data_collection 'APEX2 (Bruker, 2004)'
_computing_data_reduction 'SAINT (Bruker, 2004)'
_computing_molecular_graphics 'ORTEPII (Johnson, 1976)'
_computing_publication_material 'SHELXL97 (Sheldrick, 2008) and PLATON (Spek, 2009)'
_computing_structure_refinement 'SHELXL97 (Sheldrick, 2008)'
_computing_structure_solution 'SHELXS97 (Sheldrick, 2008)'
_diffrn_ambient_temperature 293(2)
_diffrn_measured_fraction_theta_full 0.999
_diffrn_measured_fraction_theta_max 0.999
_diffrn_measurement_device_type 'Bruker APEXII CCD'
_diffrn_measurement_method '\w and \f'
_diffrn_radiation_monochromator graphite
_diffrn_radiation_source 'fine-focus sealed tube'
_diffrn_radiation_type MoK\a
_diffrn_radiation_wavelength 0.71073
_diffrn_reflns_av_R_equivalents 0.0368
_diffrn_reflns_av_sigmaI/netI 0.0271
_diffrn_reflns_limit_h_max 12
_diffrn_reflns_limit_h_min -12
_diffrn_reflns_limit_k_max 11
_diffrn_reflns_limit_k_min -11
_diffrn_reflns_limit_l_max 20
_diffrn_reflns_limit_l_min -20
_diffrn_reflns_number 17909
_diffrn_reflns_theta_full 22.11
_diffrn_reflns_theta_max 22.11
_diffrn_reflns_theta_min 1.79
_exptl_absorpt_coefficient_mu 0.073
_exptl_absorpt_correction_T_max 0.986
_exptl_absorpt_correction_T_min 0.982
_exptl_absorpt_correction_type multi-scan
_exptl_absorpt_process_details '(SADABS; Bruker, 2004)'
_exptl_crystal_colour yellow
_exptl_crystal_density_diffrn 1.237
_exptl_crystal_density_method 'not measured'
_exptl_crystal_description prismatic
_exptl_crystal_F_000 928
_exptl_crystal_size_max 0.30
_exptl_crystal_size_mid 0.20
_exptl_crystal_size_min 0.20
_refine_diff_density_max 0.213
_refine_diff_density_min -0.228
_refine_ls_extinction_coef 0.0049(8)
_refine_ls_extinction_method none
_refine_ls_goodness_of_fit_ref 1.071
_refine_ls_hydrogen_treatment constr
_refine_ls_matrix_type full
_refine_ls_number_parameters 310
_refine_ls_number_reflns 2938
_refine_ls_number_restraints 0
_refine_ls_restrained_S_all 1.071
_refine_ls_R_factor_all 0.0628
_refine_ls_R_factor_gt 0.0422
_refine_ls_shift/su_max 0.034
_refine_ls_shift/su_mean 0.001
_refine_ls_structure_factor_coef Fsqd
_refine_ls_weighting_details 'calc w=1/[\s^2^(Fo^2^)+(0.0713P)^2^+0.4411P] where P=(Fo^2^+2Fc^2^)/3'
_refine_ls_weighting_scheme calc
_refine_ls_wR_factor_gt 0.1105
_refine_ls_wR_factor_ref 0.1317
_reflns_number_gt 2197
_reflns_number_total 2938
_reflns_threshold_expression I>2\s(I)
_cod_data_source_file lh5177.cif
_cod_data_source_block I
_cod_original_sg_symbol_H-M 'P 21/c'
_cod_database_code 2228806
_cod_database_fobs_code 2228806

loop_
_symmetry_equiv_pos_as_xyz
'x, y, z'
'-x, y+1/2, -z+1/2'
'-x, -y, -z'
'x, -y-1/2, z-1/2'

loop_
_atom_site_type_symbol
_atom_site_label
_atom_site_fract_x
_atom_site_fract_y
_atom_site_fract_z
_atom_site_U_iso_or_equiv
_atom_site_adp_type
_atom_site_calc_flag
_atom_site_refinement_flags
_atom_site_occupancy
_atom_site_disorder_assembly
_atom_site_disorder_group
C C2 0.21879(18) 0.4613(2) 0.03581(11) 0.0434(6) Uani d . 1 . .
N N1 0.32355(16) 0.27439(18) 0.01274(10) 0.0508(5) Uani d . 1 . .
N N2 0.12176(16) 0.44039(18) 0.12785(10) 0.0529(5) Uani d . 1 . .
C C3 0.18596(18) 0.3921(2) 0.08942(12) 0.0448(6) Uani d . 1 . .
C C4 0.22420(18) 0.2617(2) 0.10461(12) 0.0448(6) Uani d . 1 . .
C C12 0.08099(19) 0.5597(2) 0.11381(12) 0.0511(6) Uani d . 1 . .
N N3 0.32400(17) 0.45075(18) -0.05365(10) 0.0569(6) Uani d . 1 . .
H H3 0.3031 0.5288 -0.0607 0.068 Uiso calc R 1 . .
C C11 0.10670(18) 0.6366(2) 0.06154(12) 0.0461(6) Uani d . 1 . .
C C5 0.29150(19) 0.2088(2) 0.06518(12) 0.0473(6) Uani d . 1 . .
C C1 0.29049(18) 0.3908(2) -0.00132(12) 0.0459(6) Uani d . 1 . .
C C10 0.18035(18) 0.5874(2) 0.02346(11) 0.0448(6) Uani d . 1 . .
C C9 0.19467(19) 0.1887(2) 0.15606(12) 0.0512(6) Uani d . 1 . .
H H9 0.1499 0.2250 0.1824 0.061 Uiso calc R 1 . .
C C8 0.2296(2) 0.0654(2) 0.16883(12) 0.0523(6) Uani d . 1 . .
C C17 0.21691(19) 0.6767(2) -0.02498(13) 0.0464(6) Uani d . 1 . .
C C23 0.38787(19) 0.4030(2) -0.09768(12) 0.0480(6) Uani d . 1 . .
C C16 0.0570(2) 0.7604(2) 0.05065(13) 0.0546(6) Uani d . 1 . .
H H16 0.0741 0.8128 0.0169 0.066 Uiso calc R 1 . .
C C6 0.3278(2) 0.0832(2) 0.07839(13) 0.0592(7) Uani d . 1 . .
H H6 0.3736 0.0465 0.0528 0.071 Uiso calc R 1 . .
C C14 -0.0376(2) 0.7257(3) 0.13967(14) 0.0659(7) Uani d . 1 . .
H H14 -0.0858 0.7554 0.1657 0.079 Uiso calc R 1 . .
C C13 0.0083(2) 0.6078(3) 0.15287(14) 0.0666(7) Uani d . 1 . .
H H13 -0.0082 0.5581 0.1879 0.080 Uiso calc R 1 . .
C C7 0.2968(2) 0.0136(2) 0.12858(13) 0.0604(7) Uani d . 1 . .
H H7 0.3210 -0.0702 0.1361 0.073 Uiso calc R 1 . .
C C24 0.4578(2) 0.4875(2) -0.11974(13) 0.0548(6) Uani d . 1 . .
H H24 0.4660 0.5699 -0.1022 0.066 Uiso calc R 1 . .
C C15 -0.0144(2) 0.8045(2) 0.08782(14) 0.0575(7) Uani d . 1 . .
C C29 0.1979(2) -0.0121(3) 0.22479(14) 0.0678(8) Uani d . 1 . .
H H29A 0.1430 0.0340 0.2424 0.102 Uiso calc R 1 . .
H H29B 0.2674 -0.0292 0.2635 0.102 Uiso calc R 1 . .
H H29C 0.1632 -0.0906 0.2042 0.102 Uiso calc R 1 . .
C C22 0.1465(2) 0.7020(2) -0.09377(14) 0.0617(7) Uani d . 1 . .
H H22 0.0736 0.6633 -0.1112 0.074 Uiso calc R 1 . .
C C28 0.3782(2) 0.2810(2) -0.12414(13) 0.0571(7) Uani d . 1 . .
H H28 0.3323 0.2220 -0.1094 0.069 Uiso calc R 1 . .
C C27 0.4362(2) 0.2465(3) -0.17227(13) 0.0632(7) Uani d . 1 . .
H H27 0.4281 0.1641 -0.1898 0.076 Uiso calc R 1 . .
C C26 0.5057(2) 0.3298(3) -0.19527(13) 0.0617(7) Uani d . 1 . .
C C25 0.5157(2) 0.4509(3) -0.16770(13) 0.0609(7) Uani d . 1 . .
H H25 0.5628 0.5093 -0.1818 0.073 Uiso calc R 1 . .
C C18 0.3242(2) 0.7371(2) -0.00024(15) 0.0591(7) Uani d . 1 . .
H H18 0.3714 0.7220 0.0462 0.071 Uiso calc R 1 . .
C C21 0.1851(3) 0.7849(3) -0.13643(16) 0.0780(9) Uani d . 1 . .
H H21 0.1380 0.8018 -0.1827 0.094 Uiso calc R 1 . .
C C30 -0.0682(2) 0.9343(2) 0.07514(16) 0.0744(8) Uani d . 1 . .
H H30A -0.0115 0.9959 0.0999 0.112 Uiso calc R 1 . .
H H30B -0.1353 0.9375 0.0925 0.112 Uiso calc R 1 . .
H H30C -0.0921 0.9525 0.0249 0.112 Uiso calc R 1 . .
C C20 0.2927(3) 0.8426(3) -0.1109(2) 0.0818(10) Uani d . 1 . .
H H20 0.3183 0.8980 -0.1399 0.098 Uiso calc R 1 . .
C C19 0.3623(3) 0.8190(3) -0.04288(19) 0.0752(8) Uani d . 1 . .
H H19 0.4351 0.8582 -0.0257 0.090 Uiso calc R 1 . .
C C31 0.5664(3) 0.2936(3) -0.24940(15) 0.0941(11) Uani d . 1 . .
H H31A 0.5255 0.3305 -0.2948 0.141 Uiso calc R 1 . .
H H31B 0.5666 0.2031 -0.2539 0.141 Uiso calc R 1 . .
H H31C 0.6457 0.3242 -0.2341 0.141 Uiso calc R 1 . .

loop_
_atom_site_aniso_label
_atom_site_aniso_U_11
_atom_site_aniso_U_22
_atom_site_aniso_U_33
_atom_site_aniso_U_12
_atom_site_aniso_U_13
_atom_site_aniso_U_23
C2 0.0396(12) 0.0431(14) 0.0481(14) 0.0009(10) 0.0139(11) -0.0022(11)
N1 0.0549(12) 0.0442(13) 0.0578(13) 0.0076(9) 0.0240(10) 0.0019(10)
N2 0.0570(12) 0.0496(13) 0.0591(13) 0.0049(10) 0.0277(10) 0.0003(10)
C3 0.0415(13) 0.0463(14) 0.0475(14) 0.0003(10) 0.0149(11) -0.0041(11)
C4 0.0427(13) 0.0444(14) 0.0461(14) -0.0006(10) 0.0115(11) -0.0010(11)
C12 0.0506(14) 0.0493(16) 0.0578(15) 0.0032(12) 0.0228(12) -0.0040(13)
N3 0.0722(14) 0.0440(12) 0.0677(14) 0.0125(10) 0.0410(12) 0.0060(10)
C11 0.0436(13) 0.0410(14) 0.0549(15) 0.0023(10) 0.0165(11) -0.0046(11)
C5 0.0470(13) 0.0435(15) 0.0508(14) 0.0027(11) 0.0138(11) -0.0007(12)
C1 0.0434(13) 0.0448(15) 0.0507(15) 0.0025(11) 0.0158(11) -0.0020(12)
C10 0.0422(13) 0.0435(15) 0.0485(14) 0.0001(10) 0.0133(11) -0.0023(11)
C9 0.0489(14) 0.0526(17) 0.0526(15) 0.0011(11) 0.0158(12) -0.0003(12)
C8 0.0520(14) 0.0495(16) 0.0509(15) -0.0005(12) 0.0088(12) 0.0042(12)
C17 0.0485(14) 0.0387(14) 0.0565(16) 0.0069(11) 0.0225(12) 0.0006(12)
C23 0.0508(14) 0.0473(15) 0.0492(14) 0.0090(11) 0.0198(12) 0.0027(12)
C16 0.0553(14) 0.0475(15) 0.0620(16) 0.0045(11) 0.0189(13) -0.0021(12)
C6 0.0664(16) 0.0510(17) 0.0650(17) 0.0116(13) 0.0266(14) 0.0006(13)
C14 0.0642(16) 0.0645(19) 0.080(2) 0.0080(14) 0.0376(15) -0.0138(15)
C13 0.0743(18) 0.0638(19) 0.0756(18) 0.0079(14) 0.0437(15) -0.0024(15)
C7 0.0693(17) 0.0465(16) 0.0641(18) 0.0089(12) 0.0178(14) 0.0072(13)
C24 0.0616(15) 0.0505(16) 0.0568(16) 0.0037(12) 0.0244(13) 0.0030(12)
C15 0.0507(14) 0.0545(16) 0.0683(17) 0.0057(12) 0.0193(13) -0.0115(14)
C29 0.0722(18) 0.0643(18) 0.0665(18) -0.0023(13) 0.0200(14) 0.0124(14)
C22 0.0666(16) 0.0567(17) 0.0641(18) 0.0094(13) 0.0230(15) 0.0042(14)
C28 0.0601(15) 0.0553(17) 0.0623(16) 0.0010(12) 0.0280(13) -0.0026(13)
C27 0.0730(17) 0.0601(17) 0.0597(17) 0.0098(14) 0.0248(14) -0.0055(13)
C26 0.0681(17) 0.071(2) 0.0508(16) 0.0211(14) 0.0254(13) 0.0070(14)
C25 0.0569(15) 0.073(2) 0.0594(16) 0.0070(13) 0.0274(13) 0.0154(15)
C18 0.0631(16) 0.0503(16) 0.0694(17) -0.0022(13) 0.0282(14) -0.0012(13)
C21 0.111(3) 0.070(2) 0.0632(19) 0.0262(19) 0.0413(18) 0.0143(16)
C30 0.0693(17) 0.0624(18) 0.091(2) 0.0197(14) 0.0233(15) -0.0106(16)
C20 0.118(3) 0.0528(19) 0.105(3) 0.0048(18) 0.079(2) 0.0082(18)
C19 0.084(2) 0.0567(19) 0.101(3) -0.0073(15) 0.052(2) -0.0060(18)
C31 0.115(3) 0.111(3) 0.076(2) 0.033(2) 0.058(2) 0.0119(19)

loop_
_atom_type_symbol
_atom_type_description
_atom_type_scat_dispersion_real
_atom_type_scat_dispersion_imag
_atom_type_scat_source
C C 0.0033 0.0016 'International Tables Vol C Tables 4.2.6.8 and 6.1.1.4'
H H 0.0000 0.0000 'International Tables Vol C Tables 4.2.6.8 and 6.1.1.4'
N N 0.0061 0.0033 'International Tables Vol C Tables 4.2.6.8 and 6.1.1.4'

loop_
_geom_angle_atom_site_label_1
_geom_angle_atom_site_label_2
_geom_angle_atom_site_label_3
_geom_angle_site_symmetry_1
_geom_angle_site_symmetry_3
_geom_angle
_geom_angle_publ_flag
C10 C2 C3 . . 117.67(19) ?
C10 C2 C1 . . 126.8(2) ?
C3 C2 C1 . . 115.5(2) ?
C1 N1 C5 . . 119.88(18) ?
C3 N2 C12 . . 118.52(19) ?
N2 C3 C2 . . 123.6(2) ?
N2 C3 C4 . . 116.57(19) ?
C2 C3 C4 . . 119.82(18) ?
C5 C4 C9 . . 119.6(2) ?
C5 C4 C3 . . 117.8(2) ?
C9 C4 C3 . . 122.7(2) ?
N2 C12 C11 . . 122.84(19) ?
N2 C12 C13 . . 117.9(2) ?
C11 C12 C13 . . 119.3(2) ?
C1 N3 C23 . . 129.1(2) ?
C1 N3 H3 . . 115.4 ?
C23 N3 H3 . . 115.4 ?
C10 C11 C12 . . 118.5(2) ?
C10 C11 C16 . . 123.7(2) ?
C12 C11 C16 . . 117.8(2) ?
N1 C5 C4 . . 123.1(2) ?
N1 C5 C6 . . 118.3(2) ?
C4 C5 C6 . . 118.6(2) ?
N1 C1 N3 . . 117.50(19) ?
N1 C1 C2 . . 123.9(2) ?
N3 C1 C2 . . 118.6(2) ?
C2 C10 C11 . . 118.7(2) ?
C2 C10 C17 . . 124.41(19) ?
C11 C10 C17 . . 116.81(19) ?
C8 C9 C4 . . 122.0(2) ?
C8 C9 H9 . . 119.0 ?
C4 C9 H9 . . 119.0 ?
C9 C8 C7 . . 117.7(2) ?
C9 C8 C29 . . 121.5(2) ?
C7 C8 C29 . . 120.8(2) ?
C18 C17 C22 . . 118.8(2) ?
C18 C17 C10 . . 119.0(2) ?
C22 C17 C10 . . 122.3(2) ?
C24 C23 C28 . . 118.5(2) ?
C24 C23 N3 . . 116.8(2) ?
C28 C23 N3 . . 124.4(2) ?
C15 C16 C11 . . 122.3(2) ?
C15 C16 H16 . . 118.9 ?
C11 C16 H16 . . 118.9 ?
C7 C6 C5 . . 120.6(2) ?
C7 C6 H6 . . 119.7 ?
C5 C6 H6 . . 119.7 ?
C13 C14 C15 . . 121.8(2) ?
C13 C14 H14 . . 119.1 ?
C15 C14 H14 . . 119.1 ?
C14 C13 C12 . . 120.4(2) ?
C14 C13 H13 . . 119.8 ?
C12 C13 H13 . . 119.8 ?
C6 C7 C8 . . 121.6(2) ?
C6 C7 H7 . . 119.2 ?
C8 C7 H7 . . 119.2 ?
C23 C24 C25 . . 120.4(2) ?
C23 C24 H24 . . 119.8 ?
C25 C24 H24 . . 119.8 ?
C16 C15 C14 . . 118.5(2) ?
C16 C15 C30 . . 121.9(2) ?
C14 C15 C30 . . 119.6(2) ?
C8 C29 H29A . . 109.5 ?
C8 C29 H29B . . 109.5 ?
H29A C29 H29B . . 109.5 ?
C8 C29 H29C . . 109.5 ?
H29A C29 H29C . . 109.5 ?
H29B C29 H29C . . 109.5 ?
C21 C22 C17 . . 119.8(3) ?
C21 C22 H22 . . 120.1 ?
C17 C22 H22 . . 120.1 ?
C27 C28 C23 . . 120.1(2) ?
C27 C28 H28 . . 119.9 ?
C23 C28 H28 . . 119.9 ?
C28 C27 C26 . . 122.2(3) ?
C28 C27 H27 . . 118.9 ?
C26 C27 H27 . . 118.9 ?
C27 C26 C25 . . 117.1(2) ?
C27 C26 C31 . . 122.4(3) ?
C25 C26 C31 . . 120.6(3) ?
C24 C25 C26 . . 121.7(2) ?
C24 C25 H25 . . 119.2 ?
C26 C25 H25 . . 119.2 ?
C19 C18 C17 . . 121.2(3) ?
C19 C18 H18 . . 119.4 ?
C17 C18 H18 . . 119.4 ?
C20 C21 C22 . . 120.3(3) ?
C20 C21 H21 . . 119.9 ?
C22 C21 H21 . . 119.9 ?
C15 C30 H30A . . 109.5 ?
C15 C30 H30B . . 109.5 ?
H30A C30 H30B . . 109.5 ?
C15 C30 H30C . . 109.5 ?
H30A C30 H30C . . 109.5 ?
H30B C30 H30C . . 109.5 ?
C19 C20 C21 . . 120.3(3) ?
C19 C20 H20 . . 119.8 ?
C21 C20 H20 . . 119.8 ?
C20 C19 C18 . . 119.6(3) ?
C20 C19 H19 . . 120.2 ?
C18 C19 H19 . . 120.2 ?
C26 C31 H31A . . 109.5 ?
C26 C31 H31B . . 109.5 ?
H31A C31 H31B . . 109.5 ?
C26 C31 H31C . . 109.5 ?
H31A C31 H31C . . 109.5 ?
H31B C31 H31C . . 109.5 ?

loop_
_geom_bond_atom_site_label_1
_geom_bond_atom_site_label_2
_geom_bond_site_symmetry_2
_geom_bond_distance
_geom_bond_publ_flag
C2 C10 . 1.406(3) ?
C2 C3 . 1.428(3) ?
C2 C1 . 1.480(3) ?
N1 C1 . 1.295(3) ?
N1 C5 . 1.385(3) ?
N2 C3 . 1.327(3) ?
N2 C12 . 1.349(3) ?
C3 C4 . 1.453(3) ?
C4 C5 . 1.388(3) ?
C4 C9 . 1.396(3) ?
C12 C11 . 1.411(3) ?
C12 C13 . 1.412(3) ?
N3 C1 . 1.364(3) ?
N3 C23 . 1.405(3) ?
N3 H3 . 0.8600 ?
C11 C10 . 1.412(3) ?
C11 C16 . 1.424(3) ?
C5 C6 . 1.396(3) ?
C10 C17 . 1.493(3) ?
C9 C8 . 1.368(3) ?
C9 H9 . 0.9300 ?
C8 C7 . 1.394(3) ?
C8 C29 . 1.505(3) ?
C17 C18 . 1.383(3) ?
C17 C22 . 1.386(3) ?
C23 C24 . 1.377(3) ?
C23 C28 . 1.381(3) ?
C16 C15 . 1.359(3) ?
C16 H16 . 0.9300 ?
C6 C7 . 1.365(3) ?
C6 H6 . 0.9300 ?
C14 C13 . 1.354(3) ?
C14 C15 . 1.403(3) ?
C14 H14 . 0.9300 ?
C13 H13 . 0.9300 ?
C7 H7 . 0.9300 ?
C24 C25 . 1.379(3) ?
C24 H24 . 0.9300 ?
C15 C30 . 1.503(3) ?
C29 H29A . 0.9600 ?
C29 H29B . 0.9600 ?
C29 H29C . 0.9600 ?
C22 C21 . 1.381(4) ?
C22 H22 . 0.9300 ?
C28 C27 . 1.376(3) ?
C28 H28 . 0.9300 ?
C27 C26 . 1.374(4) ?
C27 H27 . 0.9300 ?
C26 C25 . 1.380(4) ?
C26 C31 . 1.502(3) ?
C25 H25 . 0.9300 ?
C18 C19 . 1.371(4) ?
C18 H18 . 0.9300 ?
C21 C20 . 1.374(4) ?
C21 H21 . 0.9300 ?
C30 H30A . 0.9600 ?
C30 H30B . 0.9600 ?
C30 H30C . 0.9600 ?
C20 C19 . 1.367(4) ?
C20 H20 . 0.9300 ?
C19 H19 . 0.9300 ?
C31 H31A . 0.9600 ?
C31 H31B . 0.9600 ?
C31 H31C . 0.9600 ?

loop_
_geom_hbond_atom_site_label_D
_geom_hbond_atom_site_label_H
_geom_hbond_atom_site_label_A
_geom_hbond_site_symmetry_A
_geom_hbond_distance_DH
_geom_hbond_distance_HA
_geom_hbond_distance_DA
_geom_hbond_angle_DHA
_geom_hbond_publ_flag
N3 H3 Cg1 . 0.86 2.51 3.364(3) 174 y
C18 H18 Cg2 3_655 0.93 2.62 3.495(3) 156 y
C29 H29B Cg2 4_555 0.96 2.90 3.622(3) 133 y
C22 H22 N2 3_565 0.93 2.51 3.419(3) 166 y
C28 H28 N1 . 0.93 2.49 2.946(3) 110 ?

loop_
_geom_torsion_atom_site_label_1
_geom_torsion_atom_site_label_2
_geom_torsion_atom_site_label_3
_geom_torsion_atom_site_label_4
_geom_torsion_site_symmetry_1
_geom_torsion_site_symmetry_2
_geom_torsion_site_symmetry_3
_geom_torsion_site_symmetry_4
_geom_torsion
_geom_torsion_publ_flag
C12 N2 C3 C2 . . . . 2.8(3) ?
C12 N2 C3 C4 . . . . -177.8(2) ?
C10 C2 C3 N2 . . . . -0.1(3) ?
C1 C2 C3 N2 . . . . -179.91(19) ?
C10 C2 C3 C4 . . . . -179.53(19) ?
C1 C2 C3 C4 . . . . 0.6(3) ?
N2 C3 C4 C5 . . . . 180.0(2) ?
C2 C3 C4 C5 . . . . -0.5(3) ?
N2 C3 C4 C9 . . . . 0.8(3) ?
C2 C3 C4 C9 . . . . -179.7(2) ?
C3 N2 C12 C11 . . . . -2.0(3) ?
C3 N2 C12 C13 . . . . 177.1(2) ?
N2 C12 C11 C10 . . . . -1.4(3) ?
C13 C12 C11 C10 . . . . 179.5(2) ?
N2 C12 C11 C16 . . . . 179.0(2) ?
C13 C12 C11 C16 . . . . -0.1(3) ?
C1 N1 C5 C4 . . . . 0.0(3) ?
C1 N1 C5 C6 . . . . 179.4(2) ?
C9 C4 C5 N1 . . . . 179.4(2) ?
C3 C4 C5 N1 . . . . 0.2(3) ?
C9 C4 C5 C6 . . . . 0.0(3) ?
C3 C4 C5 C6 . . . . -179.2(2) ?
C5 N1 C1 N3 . . . . -179.7(2) ?
C5 N1 C1 C2 . . . . 0.1(3) ?
C23 N3 C1 N1 . . . . 2.3(4) ?
C23 N3 C1 C2 . . . . -177.5(2) ?
C10 C2 C1 N1 . . . . 179.7(2) ?
C3 C2 C1 N1 . . . . -0.5(3) ?
C10 C2 C1 N3 . . . . -0.4(3) ?
C3 C2 C1 N3 . . . . 179.37(19) ?
C3 C2 C10 C11 . . . . -3.4(3) ?
C1 C2 C10 C11 . . . . 176.4(2) ?
C3 C2 C10 C17 . . . . 173.4(2) ?
C1 C2 C10 C17 . . . . -6.8(4) ?
C12 C11 C10 C2 . . . . 4.1(3) ?
C16 C11 C10 C2 . . . . -176.3(2) ?
C12 C11 C10 C17 . . . . -172.9(2) ?
C16 C11 C10 C17 . . . . 6.6(3) ?
C5 C4 C9 C8 . . . . -0.4(3) ?
C3 C4 C9 C8 . . . . 178.8(2) ?
C4 C9 C8 C7 . . . . 0.2(3) ?
C4 C9 C8 C29 . . . . 179.5(2) ?
C2 C10 C17 C18 . . . . -80.6(3) ?
C11 C10 C17 C18 . . . . 96.2(3) ?
C2 C10 C17 C22 . . . . 100.0(3) ?
C11 C10 C17 C22 . . . . -83.2(3) ?
C1 N3 C23 C24 . . . . -149.1(2) ?
C1 N3 C23 C28 . . . . 36.0(4) ?
C10 C11 C16 C15 . . . . 179.4(2) ?
C12 C11 C16 C15 . . . . -1.0(3) ?
N1 C5 C6 C7 . . . . -178.8(2) ?
C4 C5 C6 C7 . . . . 0.6(4) ?
C15 C14 C13 C12 . . . . -0.5(4) ?
N2 C12 C13 C14 . . . . -178.3(2) ?
C11 C12 C13 C14 . . . . 0.9(4) ?
C5 C6 C7 C8 . . . . -0.9(4) ?
C9 C8 C7 C6 . . . . 0.4(4) ?
C29 C8 C7 C6 . . . . -178.9(2) ?
C28 C23 C24 C25 . . . . 0.6(3) ?
N3 C23 C24 C25 . . . . -174.7(2) ?
C11 C16 C15 C14 . . . . 1.4(4) ?
C11 C16 C15 C30 . . . . -178.9(2) ?
C13 C14 C15 C16 . . . . -0.6(4) ?
C13 C14 C15 C30 . . . . 179.7(2) ?
C18 C17 C22 C21 . . . . 1.0(3) ?
C10 C17 C22 C21 . . . . -179.6(2) ?
C24 C23 C28 C27 . . . . -0.9(4) ?
N3 C23 C28 C27 . . . . 173.9(2) ?
C23 C28 C27 C26 . . . . 0.5(4) ?
C28 C27 C26 C25 . . . . 0.3(4) ?
C28 C27 C26 C31 . . . . -178.2(2) ?
C23 C24 C25 C26 . . . . 0.2(4) ?
C27 C26 C25 C24 . . . . -0.7(4) ?
C31 C26 C25 C24 . . . . 177.8(2) ?
C22 C17 C18 C19 . . . . -1.2(4) ?
C10 C17 C18 C19 . . . . 179.3(2) ?
C17 C22 C21 C20 . . . . -0.2(4) ?
C22 C21 C20 C19 . . . . -0.3(4) ?
C21 C20 C19 C18 . . . . 0.1(4) ?
C17 C18 C19 C20 . . . . 0.7(4) ?

loop_
_cod_related_entry_id
_cod_related_entry_database
_cod_related_entry_code
1 ChemSpider 30656428
